data_2217138
loop_
_publ_author_name
'A. Marx'
'R. Suresh'
'Charles C. Kanakam'
'V. Manivannan'
'Chandhra Sekhar Vasam'

_publ_section_title
;
 8-Methoxy-3-(4-methylbenzylidene)-6-(prop-1-enyl)chroman-4-one
;
_journal_coeditor_code IS2242
_journal_issue 1
_journal_name_full 'Acta Crystallographica Section E'
_journal_page_first o27
_journal_page_last o27
_journal_paper_doi 10.1107/S1600536807060989
_journal_volume 64
_journal_year 2008
_chemical_formula_iupac 'C21 H20 O3'
_chemical_formula_moiety 'C21 H20 O3'
_chemical_formula_sum 'C21 H20 O3'
_chemical_formula_weight 320.37
_chemical_name_systematic
;
8-Methoxy-3-(4-methylbenzylidene)-6-(prop-1-enyl)chroman-4-one
;
_space_group_IT_number 14
_symmetry_cell_setting monoclinic
_symmetry_space_group_name_Hall '-P 2yn'
_symmetry_space_group_name_H-M 'P 1 21/n 1'
_atom_sites_solution_hydrogens geom
_atom_sites_solution_primary direct
_atom_sites_solution_secondary difmap
_cell_angle_alpha 90.00
_cell_angle_beta 96.9470(10)
_cell_angle_gamma 90.00
_cell_formula_units_Z 4
_cell_length_a 6.8550(5)
_cell_length_b 11.6264(8)
_cell_length_c 20.9669(14)
_cell_measurement_temperature 293(2)
_cell_measurement_theta_max 27.22
_cell_measurement_theta_min 1.86
_cell_volume 1658.8(2)
_computing_cell_refinement 'APEX2 (Bruker, 2004)'
_computing_data_collection 'APEX2 (Bruker, 2004)'
_computing_data_reduction 'APEX2 (Bruker, 2004)'
_computing_molecular_graphics 'PLATON (Spek, 2003)'
_computing_publication_material 'SHELXL97 (Sheldrick, 1997)'
_computing_structure_refinement 'SHELXL97 (Sheldrick, 1997)'
_computing_structure_solution 'SHELXS97 (Sheldrick, 1997)'
_diffrn_ambient_temperature 293(2)
_diffrn_measured_fraction_theta_full 0.999
_diffrn_measured_fraction_theta_max 0.999
_diffrn_measurement_device_type 'Bruker APEXII CCD'
_diffrn_measurement_method '\w scan'
_diffrn_radiation_monochromator graphite
_diffrn_radiation_source 'fine-focus sealed tube'
_diffrn_radiation_type MoK\a
_diffrn_radiation_wavelength 0.71073
_diffrn_reflns_av_R_equivalents 0.0389
_diffrn_reflns_av_sigmaI/netI 0.0272
_diffrn_reflns_limit_h_max 8
_diffrn_reflns_limit_h_min -8
_diffrn_reflns_limit_k_max 13
_diffrn_reflns_limit_k_min -13
_diffrn_reflns_limit_l_max 24
_diffrn_reflns_limit_l_min -24
_diffrn_reflns_number 17310
_diffrn_reflns_theta_full 25.06
_diffrn_reflns_theta_max 25.06
_diffrn_reflns_theta_min 1.96
_exptl_absorpt_coefficient_mu 0.085
_exptl_absorpt_correction_T_max 0.9947
_exptl_absorpt_correction_T_min 0.9842
_exptl_absorpt_correction_type multi-scan
_exptl_absorpt_process_details '(<i>SADABS</i>; Sheldrick, 1996)'
_exptl_crystal_colour yellow
_exptl_crystal_density_diffrn 1.283
_exptl_crystal_density_method 'not measured'
_exptl_crystal_description prism
_exptl_crystal_F_000 680
_exptl_crystal_size_max 0.18
_exptl_crystal_size_mid 0.11
_exptl_crystal_size_min 0.06
_refine_diff_density_max 0.173
_refine_diff_density_min -0.158
_refine_ls_extinction_method none
_refine_ls_goodness_of_fit_ref 1.047
_refine_ls_hydrogen_treatment constr
_refine_ls_matrix_type full
_refine_ls_number_parameters 220
_refine_ls_number_reflns 2941
_refine_ls_number_restraints 0
_refine_ls_restrained_S_all 1.047
_refine_ls_R_factor_all 0.0635
_refine_ls_R_factor_gt 0.0410
_refine_ls_shift/su_max 0.006
_refine_ls_shift/su_mean 0.000
_refine_ls_structure_factor_coef Fsqd
_refine_ls_weighting_details 'calc w=1/[\s^2^(Fo^2^)+(0.0565P)^2^+0.331P] where P=(Fo^2^+2Fc^2^)/3'
_refine_ls_weighting_scheme calc
_refine_ls_wR_factor_gt 0.1083
_refine_ls_wR_factor_ref 0.1204
_reflns_number_gt 2054
_reflns_number_total 2941
_reflns_threshold_expression >2sigma(I)
_cod_data_source_file is2242.cif
_cod_data_source_block I
_cod_original_sg_symbol_H-M 'P 21/n'
_cod_database_code 2217138
_cod_database_fobs_code 2217138

loop_
_symmetry_equiv_pos_as_xyz
'x, y, z'
'-x+1/2, y+1/2, -z+1/2'
'-x, -y, -z'
'x-1/2, -y-1/2, z-1/2'

loop_
_atom_site_type_symbol
_atom_site_label
_atom_site_fract_x
_atom_site_fract_y
_atom_site_fract_z
_atom_site_U_iso_or_equiv
_atom_site_adp_type
_atom_site_calc_flag
_atom_site_refinement_flags
_atom_site_occupancy
O O1 0.72176(17) 0.14365(10) 0.15211(6) 0.0560(4) Uani d . 1
C C11 0.5481(2) 0.19760(14) 0.13450(8) 0.0431(4) Uani d . 1
O O3 0.45043(19) 0.02250(10) 0.08579(7) 0.0622(4) Uani d . 1
O O2 0.66403(19) 0.48556(10) 0.18481(7) 0.0616(4) Uani d . 1
C C17 0.3351(3) 0.36251(16) 0.12538(8) 0.0484(5) Uani d . 1
H H17 0.3131 0.4391 0.1352 0.058 Uiso calc R 1
C C12 0.5149(2) 0.31169(14) 0.14850(8) 0.0431(4) Uani d . 1
C C14 0.4016(3) 0.13375(14) 0.09710(9) 0.0467(4) Uani d . 1
C C13 0.6739(2) 0.38058(14) 0.18298(8) 0.0439(4) Uani d . 1
C C9 0.8458(2) 0.31532(14) 0.21405(8) 0.0429(4) Uani d . 1
C C15 0.2262(3) 0.18653(16) 0.07531(9) 0.0519(5) Uani d . 1
H H15 0.1286 0.1442 0.0511 0.062 Uiso calc R 1
C C16 0.1906(3) 0.30248(16) 0.08862(9) 0.0498(5) Uani d . 1
C C8 0.9929(2) 0.37410(15) 0.24703(8) 0.0461(4) Uani d . 1
H H8 0.9749 0.4534 0.2468 0.055 Uiso calc R 1
C C19 0.0062(3) 0.36065(18) 0.06302(10) 0.0593(5) Uani d . 1
H H19 -0.0081 0.4355 0.0774 0.071 Uiso calc R 1
C C1 1.1769(2) 0.33551(15) 0.28342(8) 0.0436(4) Uani d . 1
C C20 -0.1372(3) 0.32230(19) 0.02369(10) 0.0652(6) Uani d . 1
H H20 -0.1260 0.2473 0.0092 0.078 Uiso calc R 1
C C10 0.8380(3) 0.18735(15) 0.20825(10) 0.0562(5) Uani d . 1
H H10A 0.9711 0.1588 0.2087 0.067 Uiso calc R 1
H H10B 0.7866 0.1565 0.2458 0.067 Uiso calc R 1
C C2 1.3272(3) 0.41550(16) 0.29596(9) 0.0545(5) Uani d . 1
H H2 1.3065 0.4906 0.2814 0.065 Uiso calc R 1
C C4 1.5439(3) 0.27688(17) 0.35240(9) 0.0506(5) Uani d . 1
C C3 1.5067(3) 0.38657(17) 0.32947(9) 0.0568(5) Uani d . 1
H H3 1.6042 0.4423 0.3366 0.068 Uiso calc R 1
C C6 1.2140(3) 0.22494(16) 0.30760(9) 0.0532(5) Uani d . 1
H H6 1.1164 0.1691 0.3012 0.064 Uiso calc R 1
C C5 1.3935(3) 0.19739(17) 0.34087(10) 0.0575(5) Uani d . 1
H H5 1.4144 0.1227 0.3561 0.069 Uiso calc R 1
C C21 -0.3191(3) 0.3854(2) -0.00093(11) 0.0740(7) Uani d . 1
H H21A -0.3129 0.4622 0.0160 0.111 Uiso calc R 1
H H21B -0.4310 0.3464 0.0122 0.111 Uiso calc R 1
H H21C -0.3309 0.3884 -0.0470 0.111 Uiso calc R 1
C C7 1.7370(3) 0.2454(2) 0.39040(10) 0.0685(6) Uani d . 1
H H7A 1.7215 0.2423 0.4353 0.103 Uiso calc R 1
H H7B 1.8339 0.3022 0.3835 0.103 Uiso calc R 1
H H7C 1.7788 0.1716 0.3766 0.103 Uiso calc R 1
C C18 0.3117(3) -0.04441(18) 0.04568(11) 0.0714(6) Uani d . 1
H H18A 0.1910 -0.0487 0.0645 0.107 Uiso calc R 1
H H18B 0.3629 -0.1205 0.0414 0.107 Uiso calc R 1
H H18C 0.2875 -0.0092 0.0041 0.107 Uiso calc R 1

loop_
_atom_site_aniso_label
_atom_site_aniso_U_11
_atom_site_aniso_U_22
_atom_site_aniso_U_33
_atom_site_aniso_U_12
_atom_site_aniso_U_13
_atom_site_aniso_U_23
O1 0.0484(7) 0.0417(7) 0.0717(9) 0.0082(6) -0.0177(6) -0.0105(6)
C11 0.0403(9) 0.0413(10) 0.0459(10) 0.0016(7) -0.0016(8) 0.0025(7)
O3 0.0573(8) 0.0466(8) 0.0776(10) -0.0033(6) -0.0127(7) -0.0133(7)
O2 0.0621(8) 0.0375(7) 0.0800(10) 0.0054(6) -0.0125(7) -0.0039(6)
C17 0.0456(10) 0.0472(10) 0.0509(11) 0.0076(8) -0.0001(9) -0.0037(8)
C12 0.0412(9) 0.0423(10) 0.0445(10) 0.0036(7) -0.0003(8) 0.0010(7)
C14 0.0478(10) 0.0407(10) 0.0503(10) -0.0017(8) 0.0006(8) -0.0019(8)
C13 0.0445(10) 0.0387(10) 0.0474(10) 0.0027(7) 0.0010(8) -0.0017(8)
C9 0.0424(10) 0.0386(9) 0.0462(10) 0.0010(7) -0.0005(8) 0.0009(7)
C15 0.0420(10) 0.0592(12) 0.0517(11) -0.0058(9) -0.0056(8) -0.0034(9)
C16 0.0427(10) 0.0560(11) 0.0494(10) 0.0043(8) 0.0005(8) -0.0014(8)
C8 0.0466(11) 0.0395(9) 0.0512(10) -0.0006(8) 0.0015(8) 0.0011(8)
C19 0.0462(11) 0.0651(13) 0.0639(13) 0.0047(9) -0.0046(10) -0.0083(10)
C1 0.0400(9) 0.0448(10) 0.0447(10) -0.0033(8) -0.0004(8) -0.0017(8)
C20 0.0523(12) 0.0696(13) 0.0702(14) 0.0056(10) -0.0074(10) -0.0053(11)
C10 0.0514(11) 0.0419(10) 0.0685(13) 0.0005(8) -0.0197(10) -0.0022(9)
C2 0.0533(11) 0.0458(10) 0.0620(12) -0.0098(9) -0.0036(9) 0.0048(9)
C4 0.0388(10) 0.0624(12) 0.0496(11) -0.0015(9) 0.0014(8) -0.0043(9)
C3 0.0450(11) 0.0589(12) 0.0643(12) -0.0164(9) -0.0016(9) 0.0006(10)
C6 0.0446(10) 0.0469(10) 0.0643(12) -0.0085(8) -0.0086(9) 0.0046(9)
C5 0.0515(11) 0.0480(11) 0.0688(13) -0.0012(9) -0.0091(10) 0.0063(9)
C21 0.0482(12) 0.0975(17) 0.0734(15) 0.0099(11) -0.0044(11) 0.0110(13)
C7 0.0460(11) 0.0862(16) 0.0692(14) 0.0021(10) -0.0093(10) -0.0048(12)
C18 0.0684(14) 0.0598(13) 0.0821(16) -0.0118(11) -0.0073(12) -0.0215(11)

loop_
_atom_type_symbol
_atom_type_description
_atom_type_scat_dispersion_real
_atom_type_scat_dispersion_imag
_atom_type_scat_source
C C 0.0033 0.0016 'International Tables Vol C Tables 4.2.6.8 and 6.1.1.4'
H H 0.0000 0.0000 'International Tables Vol C Tables 4.2.6.8 and 6.1.1.4'
O O 0.0106 0.0060 'International Tables Vol C Tables 4.2.6.8 and 6.1.1.4'

loop_
_geom_angle_atom_site_label_1
_geom_angle_atom_site_label_2
_geom_angle_atom_site_label_3
_geom_angle
_geom_angle_publ_flag
C11 O1 C10 116.25(14) n
O1 C11 C12 123.15(15) n
O1 C11 C14 116.80(15) n
C12 C11 C14 119.95(15) ?
C14 O3 C18 117.44(14) n
C16 C17 C12 121.75(17) ?
C16 C17 H17 119.1 ?
C12 C17 H17 119.1 ?
C11 C12 C17 119.46(15) ?
C11 C12 C13 119.72(15) ?
C17 C12 C13 120.65(15) ?
O3 C14 C15 125.96(16) n
O3 C14 C11 115.04(15) n
C15 C14 C11 119.00(16) ?
O2 C13 C12 121.22(15) n
O2 C13 C9 122.71(15) n
C12 C13 C9 116.06(14) ?
C8 C9 C13 118.29(15) ?
C8 C9 C10 124.61(15) ?
C13 C9 C10 117.05(14) ?
C14 C15 C16 121.81(16) ?
C14 C15 H15 119.1 ?
C16 C15 H15 119.1 ?
C17 C16 C15 118.03(16) ?
C17 C16 C19 120.01(17) ?
C15 C16 C19 121.95(16) ?
C9 C8 C1 131.33(16) ?
C9 C8 H8 114.3 ?
C1 C8 H8 114.3 ?
C20 C19 C16 129.0(2) ?
C20 C19 H19 115.5 ?
C16 C19 H19 115.5 ?
C2 C1 C6 116.74(16) ?
C2 C1 C8 117.80(16) ?
C6 C1 C8 125.46(15) ?
C19 C20 C21 126.7(2) ?
C19 C20 H20 116.7 ?
C21 C20 H20 116.7 ?
O1 C10 C9 115.55(14) n
O1 C10 H10A 108.4 ?
C9 C10 H10A 108.4 ?
O1 C10 H10B 108.4 ?
C9 C10 H10B 108.4 ?
H10A C10 H10B 107.5 ?
C3 C2 C1 121.84(17) ?
C3 C2 H2 119.1 ?
C1 C2 H2 119.1 ?
C3 C4 C5 117.07(17) ?
C3 C4 C7 121.62(17) ?
C5 C4 C7 121.27(18) ?
C4 C3 C2 121.27(17) ?
C4 C3 H3 119.4 ?
C2 C3 H3 119.4 ?
C5 C6 C1 120.76(17) ?
C5 C6 H6 119.6 ?
C1 C6 H6 119.6 ?
C6 C5 C4 122.31(18) ?
C6 C5 H5 118.8 ?
C4 C5 H5 118.8 ?
C20 C21 H21A 109.5 ?
C20 C21 H21B 109.5 ?
H21A C21 H21B 109.5 ?
C20 C21 H21C 109.5 ?
H21A C21 H21C 109.5 ?
H21B C21 H21C 109.5 ?
C4 C7 H7A 109.5 ?
C4 C7 H7B 109.5 ?
H7A C7 H7B 109.5 ?
C4 C7 H7C 109.5 ?
H7A C7 H7C 109.5 ?
H7B C7 H7C 109.5 ?
O3 C18 H18A 109.5 ?
O3 C18 H18B 109.5 ?
H18A C18 H18B 109.5 ?
O3 C18 H18C 109.5 ?
H18A C18 H18C 109.5 ?
H18B C18 H18C 109.5 ?

loop_
_geom_bond_atom_site_label_1
_geom_bond_atom_site_label_2
_geom_bond_distance
_geom_bond_publ_flag
O1 C11 1.3567(19) n
O1 C10 1.432(2) n
C11 C12 1.383(2) ?
C11 C14 1.408(2) ?
O3 C14 1.364(2) n
O3 C18 1.422(2) n
O2 C13 1.2232(19) n
C17 C16 1.370(2) ?
C17 C12 1.400(2) ?
C17 H17 0.9300 ?
C12 C13 1.470(2) ?
C14 C15 1.378(2) ?
C13 C9 1.484(2) ?
C9 C8 1.339(2) ?
C9 C10 1.493(2) ?
C15 C16 1.404(3) ?
C15 H15 0.9300 ?
C16 C19 1.476(2) ?
C8 C1 1.464(2) ?
C8 H8 0.9300 ?
C19 C20 1.284(3) ?
C19 H19 0.9300 ?
C1 C2 1.389(2) ?
C1 C6 1.394(2) ?
C20 C21 1.484(3) ?
C20 H20 0.9300 ?
C10 H10A 0.9700 ?
C10 H10B 0.9700 ?
C2 C3 1.383(3) ?
C2 H2 0.9300 ?
C4 C3 1.376(3) ?
C4 C5 1.384(3) ?
C4 C7 1.505(2) ?
C3 H3 0.9300 ?
C6 C5 1.377(2) ?
C6 H6 0.9300 ?
C5 H5 0.9300 ?
C21 H21A 0.9600 ?
C21 H21B 0.9600 ?
C21 H21C 0.9600 ?
C7 H7A 0.9600 ?
C7 H7B 0.9600 ?
C7 H7C 0.9600 ?
C18 H18A 0.9600 ?
C18 H18B 0.9600 ?
C18 H18C 0.9600 ?

loop_
_geom_hbond_atom_site_label_D
_geom_hbond_atom_site_label_H
_geom_hbond_atom_site_label_A
_geom_hbond_site_symmetry_A
_geom_hbond_distance_DH
_geom_hbond_distance_HA
_geom_hbond_distance_DA
_geom_hbond_angle_DHA
C8 H8 O2 . 0.93 2.39 2.784(2) 106
C7 H7C O2 2_745 0.96 2.57 3.512(4) 166
C10 H10B O2 2_645 0.97 2.46 3.246(4) 138
C21 H21B Cg 1_455 0.96 2.86 3.722(2) 150

loop_
_geom_torsion_atom_site_label_1
_geom_torsion_atom_site_label_2
_geom_torsion_atom_site_label_3
_geom_torsion_atom_site_label_4
_geom_torsion
C10 O1 C11 C12 27.3(2)
C10 O1 C11 C14 -156.35(16)
O1 C11 C12 C17 176.39(16)
C14 C11 C12 C17 0.2(3)
O1 C11 C12 C13 1.2(3)
C14 C11 C12 C13 -174.98(16)
C16 C17 C12 C11 -0.6(3)
C16 C17 C12 C13 174.58(17)
C18 O3 C14 C15 2.8(3)
C18 O3 C14 C11 -177.03(17)
O1 C11 C14 O3 3.0(2)
C12 C11 C14 O3 179.47(16)
O1 C11 C14 C15 -176.79(16)
C12 C11 C14 C15 -0.4(3)
C11 C12 C13 O2 165.08(18)
C17 C12 C13 O2 -10.0(3)
C11 C12 C13 C9 -14.0(2)
C17 C12 C13 C9 170.86(16)
O2 C13 C9 C8 2.1(3)
C12 C13 C9 C8 -178.81(16)
O2 C13 C9 C10 179.76(18)
C12 C13 C9 C10 -1.2(2)
O3 C14 C15 C16 -178.93(18)
C11 C14 C15 C16 0.9(3)
C12 C17 C16 C15 1.0(3)
C12 C17 C16 C19 -177.52(17)
C14 C15 C16 C17 -1.2(3)
C14 C15 C16 C19 177.31(18)
C13 C9 C8 C1 178.65(17)
C10 C9 C8 C1 1.2(3)
C17 C16 C19 C20 173.4(2)
C15 C16 C19 C20 -5.1(3)
C9 C8 C1 C2 160.54(19)
C9 C8 C1 C6 -20.4(3)
C16 C19 C20 C21 -179.4(2)
C11 O1 C10 C9 -41.3(2)
C8 C9 C10 O1 -154.41(17)
C13 C9 C10 O1 28.1(2)
C6 C1 C2 C3 1.5(3)
C8 C1 C2 C3 -179.40(17)
C5 C4 C3 C2 -0.5(3)
C7 C4 C3 C2 -178.38(18)
C1 C2 C3 C4 -0.5(3)
C2 C1 C6 C5 -1.5(3)
C8 C1 C6 C5 179.48(18)
C1 C6 C5 C4 0.5(3)
C3 C4 C5 C6 0.5(3)
C7 C4 C5 C6 178.39(19)

loop_
_cod_related_entry_id
_cod_related_entry_database
_cod_related_entry_code
1 ChemSpider 30655416
